data_7007171
loop_
_publ_author_name
'Pampaloni, Guido'
'Peloso, Riccardo'
'Graiff, Claudia'
'Tiripicchio, Antonio'

_publ_section_title
;
 Synthesis, characterization and olefin/CO exchange reactions of
 pyrazolylborato complexes of copper(I).
;
_journal_issue 29
_journal_name_full 'Dalton transactions (Cambridge, England : 2003)'
_journal_page_first 3576
_journal_page_last 3583
_journal_paper_doi 10.1039/b600915h
_journal_year 2006
_chemical_formula_sum 'C19.75 H20 B Cu F12 N4'
_chemical_formula_weight 615.75
_chemical_name_systematic
;
?
;
_space_group_IT_number 14
_symmetry_cell_setting monoclinic
_symmetry_space_group_name_Hall '-P 2ybc'
_symmetry_space_group_name_H-M 'P 1 21/c 1'
_atom_sites_solution_hydrogens geom
_atom_sites_solution_primary direct
_atom_sites_solution_secondary difmap
_audit_creation_method SHELXL-97
_cell_angle_alpha 90.00
_cell_angle_beta 105.88(5)
_cell_angle_gamma 90.00
_cell_formula_units_Z 4
_cell_length_a 14.289(4)
_cell_length_b 9.536(3)
_cell_length_c 20.540(5)
_cell_measurement_reflns_used 6211
_cell_measurement_temperature 293(2)
_cell_measurement_theta_max 27.62
_cell_measurement_theta_min 2.60
_cell_volume 2692.0(15)
_computing_cell_refinement SAINT
_computing_data_collection 'Bruker AXS SMART 1000 software'
_computing_data_reduction 'SAINT SADABS'
_computing_molecular_graphics 'ORTEP 3'
_computing_structure_refinement 'SHELXL-97 (Sheldrick, 1997)'
_computing_structure_solution SHELXS
_diffrn_ambient_temperature 293(2)
_diffrn_measured_fraction_theta_full 0.946
_diffrn_measured_fraction_theta_max 0.946
_diffrn_measurement_device_type 'Bruker AXS Smart 1000'
_diffrn_measurement_method 'omega scan'
_diffrn_radiation_monochromator graphite
_diffrn_radiation_source 'fine-focus sealed tube'
_diffrn_radiation_type MoK\a
_diffrn_radiation_wavelength 0.71073
_diffrn_reflns_av_R_equivalents 0.0295
_diffrn_reflns_av_sigmaI/netI 0.0436
_diffrn_reflns_limit_h_max 17
_diffrn_reflns_limit_h_min -18
_diffrn_reflns_limit_k_max 10
_diffrn_reflns_limit_k_min -12
_diffrn_reflns_limit_l_max 24
_diffrn_reflns_limit_l_min -26
_diffrn_reflns_number 15554
_diffrn_reflns_theta_full 27.62
_diffrn_reflns_theta_max 27.62
_diffrn_reflns_theta_min 2.60
_exptl_absorpt_coefficient_mu 0.910
_exptl_absorpt_correction_T_max 1.000
_exptl_absorpt_correction_T_min 0.719844
_exptl_absorpt_correction_type multi-scan
_exptl_absorpt_process_details SADABS
_exptl_crystal_colour colourless
_exptl_crystal_density_diffrn 1.519
_exptl_crystal_density_meas ?
_exptl_crystal_density_method .
_exptl_crystal_description prismatic
_exptl_crystal_F_000 1234
_exptl_crystal_size_max 0.20
_exptl_crystal_size_mid 0.12
_exptl_crystal_size_min 0.10
_refine_diff_density_max 0.482
_refine_diff_density_min -0.322
_refine_diff_density_rms 0.076
_refine_ls_extinction_method none
_refine_ls_goodness_of_fit_ref 0.907
_refine_ls_hydrogen_treatment constr
_refine_ls_matrix_type full
_refine_ls_number_parameters 376
_refine_ls_number_reflns 5945
_refine_ls_number_restraints 64
_refine_ls_restrained_S_all 0.911
_refine_ls_R_factor_all 0.0864
_refine_ls_R_factor_gt 0.0484
_refine_ls_shift/su_max 0.001
_refine_ls_shift/su_mean 0.000
_refine_ls_structure_factor_coef Fsqd
_refine_ls_weighting_details 'calc w=1/[\s^2^(Fo^2^)+(0.0894P)^2^+0.0000P] where P=(Fo^2^+2Fc^2^)/3'
_refine_ls_weighting_scheme calc
_refine_ls_wR_factor_gt 0.1296
_refine_ls_wR_factor_ref 0.1468
_reflns_number_gt 3444
_reflns_number_total 5945
_reflns_threshold_expression >2sigma(I)
_cod_data_source_file b600915h.txt
_cod_data_source_block coe
_cod_original_cell_volume 2692.1(13)
_cod_original_sg_symbol_H-M P21/c
_cod_database_code 7007171

loop_
_symmetry_equiv_pos_as_xyz
'x, y, z'
'-x, y+1/2, -z+1/2'
'-x, -y, -z'
'x, -y-1/2, z-1/2'

loop_
_atom_site_label
_atom_site_type_symbol
_atom_site_fract_x
_atom_site_fract_y
_atom_site_fract_z
_atom_site_U_iso_or_equiv
_atom_site_adp_type
_atom_site_occupancy
_atom_site_symmetry_multiplicity
_atom_site_calc_flag
_atom_site_refinement_flags
_atom_site_disorder_assembly
_atom_site_disorder_group
C1 C 0.6825(4) 0.8817(4) 0.7215(2) 0.0812(11) Uani 1 1 d . . .
C2 C 0.6773(2) 0.7251(3) 0.71743(15) 0.0589(8) Uani 1 1 d . . .
C3 C 0.6453(3) 0.6357(4) 0.75722(16) 0.0660(9) Uani 1 1 d . . .
H3 H 0.6195 0.6578 0.7929 0.079 Uiso 1 1 calc R . .
C4 C 0.6590(2) 0.5047(4) 0.73370(15) 0.0580(8) Uani 1 1 d . . .
C5 C 0.6365(3) 0.3654(4) 0.7581(2) 0.0787(11) Uani 1 1 d . . .
C6 C 0.6386(4) 0.8587(5) 0.4789(2) 0.0902(13) Uani 1 1 d . . .
C7 C 0.6409(3) 0.7030(3) 0.48888(15) 0.0638(9) Uani 1 1 d . . .
C8 C 0.5960(3) 0.6042(4) 0.44253(17) 0.0710(10) Uani 1 1 d . . .
H8 H 0.5567 0.6189 0.3988 0.085 Uiso 1 1 calc R . .
C9 C 0.6218(2) 0.4800(4) 0.47462(15) 0.0594(8) Uani 1 1 d . . .
C10 C 0.5960(3) 0.3357(5) 0.4483(2) 0.0810(11) Uani 1 1 d . . .
C11 C 0.8294(3) 0.2288(3) 0.66838(18) 0.0646(9) Uani 1 1 d . . .
H11 H 0.7828 0.2038 0.6902 0.077 Uiso 1 1 calc R . .
C12 C 0.8087(3) 0.2039(3) 0.60186(17) 0.0615(8) Uani 1 1 d . . .
H12 H 0.7473 0.1691 0.5800 0.074 Uiso 1 1 calc R . .
C13 C 0.8791(3) 0.2291(4) 0.56055(19) 0.0804(11) Uani 1 1 d . . .
H13B H 0.9205 0.3081 0.5793 0.096 Uiso 1 1 calc R . .
H13A H 0.8432 0.2528 0.5146 0.096 Uiso 1 1 calc R . .
C14 C 0.9421(4) 0.1012(5) 0.5594(3) 0.0995(14) Uani 1 1 d . . .
H14A H 0.9930 0.1271 0.5386 0.119 Uiso 1 1 calc R . .
H14B H 0.9025 0.0297 0.5312 0.119 Uiso 1 1 calc R . .
C15 C 0.9902(4) 0.0375(5) 0.6307(3) 0.1075(16) Uani 1 1 d . . .
H15B H 0.9393 0.0001 0.6487 0.129 Uiso 1 1 calc R . .
H15A H 1.0314 -0.0402 0.6255 0.129 Uiso 1 1 calc R . .
C16 C 1.0498(4) 0.1379(6) 0.6811(3) 0.1116(17) Uani 1 1 d . . .
H16A H 1.1113 0.0932 0.7031 0.134 Uiso 1 1 calc R . .
H16B H 1.0641 0.2187 0.6567 0.134 Uiso 1 1 calc R . .
C17 C 1.0060(4) 0.1878(5) 0.7335(3) 0.1102(16) Uani 1 1 d . . .
H17B H 1.0566 0.2315 0.7691 0.132 Uiso 1 1 calc R . .
H17A H 0.9825 0.1071 0.7531 0.132 Uiso 1 1 calc R . .
C18 C 0.9212(3) 0.2933(4) 0.7102(2) 0.0910(13) Uani 1 1 d . . .
H18A H 0.9087 0.3361 0.7498 0.109 Uiso 1 1 calc R . .
H18B H 0.9407 0.3670 0.6842 0.109 Uiso 1 1 calc R . .
B1 B 0.7579(3) 0.6937(4) 0.61458(17) 0.0567(9) Uani 1 1 d . . .
H1A H 0.8220 0.6518 0.6228 0.068 Uiso 1 1 calc R . .
H1B H 0.7648 0.7948 0.6134 0.068 Uiso 1 1 calc R . .
Cu1 Cu 0.73910(3) 0.38242(4) 0.618300(18) 0.05518(16) Uani 1 1 d . . .
F1 F 0.6310(2) 0.9453(2) 0.66737(14) 0.1112(9) Uani 1 1 d . . .
F2 F 0.7726(2) 0.9279(3) 0.73542(15) 0.1113(9) Uani 1 1 d . . .
F3 F 0.6465(3) 0.9217(3) 0.77284(14) 0.1237(10) Uani 1 1 d . . .
F4 F 0.5933(3) 0.2812(3) 0.70878(15) 0.1298(11) Uani 1 1 d . . .
F5 F 0.7154(2) 0.2971(3) 0.79219(15) 0.1228(10) Uani 1 1 d . . .
F6 F 0.5806(2) 0.3774(3) 0.79878(15) 0.1210(10) Uani 1 1 d . . .
F7 F 0.6105(2) 0.9276(2) 0.52521(14) 0.1088(9) Uani 1 1 d . . .
F8 F 0.7248(3) 0.9095(3) 0.47906(18) 0.1343(11) Uani 1 1 d . . .
F9 F 0.5763(3) 0.8910(3) 0.41987(13) 0.1317(12) Uani 1 1 d . . .
F10 F 0.5166(2) 0.3346(3) 0.39932(16) 0.1395(13) Uani 1 1 d . . .
F11 F 0.6651(2) 0.2748(3) 0.42890(16) 0.1298(11) Uani 1 1 d . . .
F12 F 0.5819(2) 0.2477(3) 0.49539(16) 0.1173(9) Uani 1 1 d . . .
N1 N 0.71078(19) 0.6513(2) 0.67160(11) 0.0504(6) Uani 1 1 d . . .
N2 N 0.70018(19) 0.5133(2) 0.68208(11) 0.0528(6) Uani 1 1 d . . .
N3 N 0.69013(19) 0.6401(2) 0.54581(12) 0.0521(6) Uani 1 1 d . . .
N4 N 0.67853(18) 0.4995(3) 0.53704(12) 0.0525(6) Uani 1 1 d . . .
C1A C -0.0233(10) 0.4570(13) 0.4634(5) 0.093(4) Uani 0.25 1 d PGDU A -1
C2A C 0.0664(11) 0.3945(10) 0.4922(7) 0.091(5) Uani 0.25 1 d PGDU A -1
H2A H 0.0881 0.3223 0.4696 0.109 Uiso 0.25 1 calc PR A -1
C3A C 0.1237(7) 0.4400(14) 0.5547(8) 0.094(4) Uani 0.25 1 d PGDU A -1
H3A1 H 0.1837 0.3982 0.5739 0.113 Uiso 0.25 1 calc PR A -1
C4A C 0.0912(10) 0.5480(15) 0.5885(5) 0.101(5) Uani 0.25 1 d PGDU A -1
H4A1 H 0.1295 0.5784 0.6303 0.121 Uiso 0.25 1 calc PR A -1
C5A C 0.0015(11) 0.6105(11) 0.5597(7) 0.096(5) Uani 0.25 1 d PGDU A -1
H5A1 H -0.0202 0.6827 0.5823 0.116 Uiso 0.25 1 calc PR A -1
C6A C -0.0557(7) 0.5650(12) 0.4972(7) 0.083(5) Uani 0.25 1 d PGDU A -1
H6A1 H -0.1157 0.6068 0.4780 0.100 Uiso 0.25 1 calc PR A -1
C7A C -0.085(2) 0.411(4) 0.3942(9) 0.223(14) Uani 0.25 1 d PDU A -1
H7A1 H -0.1434 0.4664 0.3815 0.335 Uiso 0.25 1 calc PR A -1
H7A2 H -0.1023 0.3137 0.3959 0.335 Uiso 0.25 1 calc PR A -1
H7A3 H -0.0492 0.4230 0.3614 0.335 Uiso 0.25 1 calc PR A -1

loop_
_atom_site_aniso_label
_atom_site_aniso_U_11
_atom_site_aniso_U_22
_atom_site_aniso_U_33
_atom_site_aniso_U_23
_atom_site_aniso_U_13
_atom_site_aniso_U_12
C1 0.101(3) 0.066(2) 0.077(3) -0.021(2) 0.026(2) -0.006(2)
C2 0.062(2) 0.0629(19) 0.0483(17) -0.0075(14) 0.0090(15) 0.0012(15)
C3 0.072(2) 0.080(2) 0.0477(17) -0.0040(16) 0.0197(16) 0.0059(18)
C4 0.058(2) 0.069(2) 0.0451(16) 0.0086(14) 0.0109(15) 0.0036(15)
C5 0.088(3) 0.086(3) 0.065(2) 0.016(2) 0.026(2) 0.000(2)
C6 0.117(4) 0.077(3) 0.070(3) 0.023(2) 0.016(3) 0.000(3)
C7 0.077(2) 0.068(2) 0.0445(17) 0.0075(15) 0.0121(16) 0.0027(17)
C8 0.079(3) 0.081(2) 0.0457(17) 0.0030(17) 0.0052(17) 0.0098(19)
C9 0.054(2) 0.072(2) 0.0471(16) -0.0089(15) 0.0059(15) 0.0034(16)
C10 0.074(3) 0.090(3) 0.067(2) -0.032(2) 0.000(2) 0.006(2)
C11 0.072(2) 0.0504(17) 0.072(2) 0.0072(15) 0.0213(18) 0.0053(16)
C12 0.057(2) 0.0505(18) 0.073(2) -0.0062(15) 0.0109(17) 0.0025(14)
C13 0.082(3) 0.086(3) 0.072(2) 0.0054(19) 0.020(2) 0.022(2)
C14 0.090(3) 0.103(3) 0.113(4) -0.009(3) 0.040(3) 0.021(3)
C15 0.085(3) 0.083(3) 0.150(5) 0.002(3) 0.024(3) 0.032(3)
C16 0.070(3) 0.103(4) 0.143(5) 0.009(3) -0.003(3) 0.024(3)
C17 0.092(3) 0.110(4) 0.102(3) 0.000(3) -0.018(3) 0.027(3)
C18 0.091(3) 0.087(3) 0.076(3) -0.010(2) -0.009(2) 0.014(2)
B1 0.056(2) 0.058(2) 0.054(2) -0.0050(16) 0.0126(17) -0.0113(16)
Cu1 0.0589(3) 0.0507(2) 0.0535(2) -0.00018(16) 0.01113(17) 0.00369(17)
F1 0.158(3) 0.0657(13) 0.1013(18) 0.0073(13) 0.0217(18) 0.0224(15)
F2 0.123(2) 0.0804(15) 0.125(2) -0.0299(14) 0.0251(18) -0.0340(15)
F3 0.186(3) 0.0836(15) 0.1147(19) -0.0397(15) 0.063(2) 0.0071(17)
F4 0.185(3) 0.0858(17) 0.112(2) 0.0174(15) 0.030(2) -0.0481(18)
F5 0.126(2) 0.115(2) 0.128(2) 0.0644(18) 0.0362(18) 0.0299(17)
F6 0.145(3) 0.117(2) 0.133(2) 0.0404(16) 0.094(2) 0.0136(17)
F7 0.153(3) 0.0650(13) 0.1012(18) 0.0085(13) 0.0225(18) 0.0157(15)
F8 0.147(3) 0.1032(19) 0.161(3) 0.0360(18) 0.056(2) -0.0313(18)
F9 0.186(3) 0.104(2) 0.0804(16) 0.0388(14) -0.0043(19) 0.0191(18)
F10 0.111(2) 0.1173(19) 0.137(2) -0.0515(18) -0.055(2) 0.0119(17)
F11 0.107(2) 0.135(2) 0.142(2) -0.0780(19) 0.0260(18) 0.0134(17)
F12 0.143(2) 0.0750(15) 0.126(2) -0.0227(15) 0.0222(19) -0.0245(15)
N1 0.0548(16) 0.0513(14) 0.0412(12) -0.0021(10) 0.0064(11) -0.0032(11)
N2 0.0621(17) 0.0506(13) 0.0437(13) 0.0046(10) 0.0113(12) 0.0000(12)
N3 0.0564(16) 0.0552(15) 0.0435(13) 0.0017(10) 0.0118(12) -0.0045(11)
N4 0.0539(16) 0.0545(14) 0.0459(13) -0.0051(11) 0.0081(12) -0.0005(11)
C1A 0.133(11) 0.083(10) 0.085(9) 0.016(7) 0.068(8) -0.055(8)
C2A 0.133(13) 0.060(9) 0.129(11) 0.001(9) 0.118(9) -0.008(9)
C3A 0.055(8) 0.096(10) 0.152(12) 0.064(8) 0.064(8) -0.002(7)
C4A 0.121(12) 0.133(14) 0.059(9) 0.007(8) 0.042(8) -0.071(10)
C5A 0.139(13) 0.057(9) 0.140(13) 0.002(9) 0.118(10) -0.014(9)
C6A 0.057(9) 0.062(8) 0.155(14) 0.053(8) 0.071(8) 0.005(8)
C7A 0.25(3) 0.28(3) 0.128(19) -0.008(17) 0.030(15) -0.19(2)

loop_
_atom_type_symbol
_atom_type_description
_atom_type_scat_dispersion_real
_atom_type_scat_dispersion_imag
_atom_type_scat_source
C C 0.0033 0.0016 'International Tables Vol C Tables 4.2.6.8 and 6.1.1.4'
H H 0.0000 0.0000 'International Tables Vol C Tables 4.2.6.8 and 6.1.1.4'
B B 0.0013 0.0007 'International Tables Vol C Tables 4.2.6.8 and 6.1.1.4'
Cu Cu 0.3201 1.2651 'International Tables Vol C Tables 4.2.6.8 and 6.1.1.4'
F F 0.0171 0.0103 'International Tables Vol C Tables 4.2.6.8 and 6.1.1.4'
N N 0.0061 0.0033 'International Tables Vol C Tables 4.2.6.8 and 6.1.1.4'

loop_
_geom_angle_atom_site_label_1
_geom_angle_atom_site_label_2
_geom_angle_atom_site_label_3
_geom_angle
_geom_angle_site_symmetry_1
_geom_angle_site_symmetry_3
_geom_angle_publ_flag
F1 C1 F2 108.7(4) . . ?
F1 C1 F3 106.7(4) . . ?
F2 C1 F3 107.2(3) . . ?
F1 C1 C2 114.1(3) . . ?
F2 C1 C2 112.2(4) . . ?
F3 C1 C2 107.6(3) . . ?
C3 C2 N1 109.6(3) . . ?
C3 C2 C1 128.2(3) . . ?
N1 C2 C1 122.2(3) . . ?
C2 C3 C4 104.9(3) . . ?
N2 C4 C3 110.9(3) . . ?
N2 C4 C5 120.0(3) . . ?
C3 C4 C5 129.1(3) . . ?
F4 C5 F6 107.8(4) . . ?
F4 C5 F5 105.2(4) . . ?
F6 C5 F5 106.5(3) . . ?
F4 C5 C4 112.8(3) . . ?
F6 C5 C4 111.3(3) . . ?
F5 C5 C4 112.7(4) . . ?
F7 C6 F8 106.6(4) . . ?
F7 C6 F9 106.5(4) . . ?
F8 C6 F9 107.9(4) . . ?
F7 C6 C7 113.5(3) . . ?
F8 C6 C7 112.2(4) . . ?
F9 C6 C7 109.8(4) . . ?
N3 C7 C8 109.6(3) . . ?
N3 C7 C6 123.6(3) . . ?
C8 C7 C6 126.8(3) . . ?
C9 C8 C7 104.5(3) . . ?
N4 C9 C8 111.1(3) . . ?
N4 C9 C10 120.3(3) . . ?
C8 C9 C10 128.6(3) . . ?
F10 C10 F11 109.6(3) . . ?
F10 C10 F12 106.5(4) . . ?
F11 C10 F12 102.7(4) . . ?
F10 C10 C9 111.6(4) . . ?
F11 C10 C9 113.0(4) . . ?
F12 C10 C9 113.0(3) . . ?
C12 C11 C18 125.1(4) . . ?
C12 C11 Cu1 71.28(19) . . ?
C18 C11 Cu1 109.3(2) . . ?
C11 C12 C13 123.6(3) . . ?
C11 C12 Cu1 70.45(19) . . ?
C13 C12 Cu1 113.0(2) . . ?
C12 C13 C14 111.8(3) . . ?
C13 C14 C15 114.0(4) . . ?
C16 C15 C14 114.9(4) . . ?
C17 C16 C15 116.1(5) . . ?
C16 C17 C18 116.1(4) . . ?
C11 C18 C17 113.7(3) . . ?
N1 B1 N3 107.8(3) . . ?
N2 Cu1 N4 93.67(10) . . ?
N2 Cu1 C11 111.74(12) . . ?
N4 Cu1 C11 153.43(13) . . ?
N2 Cu1 C12 149.80(12) . . ?
N4 Cu1 C12 116.51(12) . . ?
C11 Cu1 C12 38.27(13) . . ?
N2 N1 C2 108.5(2) . . ?
N2 N1 B1 117.7(2) . . ?
C2 N1 B1 133.8(3) . . ?
C4 N2 N1 106.1(2) . . ?
C4 N2 Cu1 137.6(2) . . ?
N1 N2 Cu1 116.23(18) . . ?
C7 N3 N4 108.2(2) . . ?
C7 N3 B1 134.0(3) . . ?
N4 N3 B1 117.7(2) . . ?
C9 N4 N3 106.6(2) . . ?
C9 N4 Cu1 137.6(2) . . ?
N3 N4 Cu1 115.61(17) . . ?
C2A C1A C6A 120.0 . . ?
C2A C1A C7A 120.4(14) . . ?
C6A C1A C7A 119.6(14) . . ?
C3A C2A C1A 120.0 . . ?
C2A C3A C4A 120.0 . . ?
C5A C4A C3A 120.0 . . ?
C4A C5A C6A 120.0 . . ?
C5A C6A C1A 120.0 . . ?

loop_
_geom_bond_atom_site_label_1
_geom_bond_atom_site_label_2
_geom_bond_distance
_geom_bond_site_symmetry_2
_geom_bond_publ_flag
C1 F1 1.303(5) . ?
C1 F2 1.316(5) . ?
C1 F3 1.349(5) . ?
C1 C2 1.497(5) . ?
C2 C3 1.344(5) . ?
C2 N1 1.362(4) . ?
C3 C4 1.372(5) . ?
C4 N2 1.348(4) . ?
C4 C5 1.486(5) . ?
C5 F4 1.307(5) . ?
C5 F6 1.310(5) . ?
C5 F5 1.324(5) . ?
C6 F7 1.307(5) . ?
C6 F8 1.323(6) . ?
C6 F9 1.330(5) . ?
C6 C7 1.498(5) . ?
C7 N3 1.331(4) . ?
C7 C8 1.368(5) . ?
C8 C9 1.356(5) . ?
C9 N4 1.329(4) . ?
C9 C10 1.488(5) . ?
C10 F10 1.294(4) . ?
C10 F11 1.299(5) . ?
C10 F12 1.337(5) . ?
C11 C12 1.338(5) . ?
C11 C18 1.490(5) . ?
C11 Cu1 2.035(3) . ?
C12 C13 1.502(5) . ?
C12 Cu1 2.046(3) . ?
C13 C14 1.520(5) . ?
C14 C15 1.561(7) . ?
C15 C16 1.493(7) . ?
C16 C17 1.466(7) . ?
C17 C18 1.547(6) . ?
B1 N1 1.556(4) . ?
B1 N3 1.564(4) . ?
Cu1 N2 1.995(3) . ?
Cu1 N4 1.998(3) . ?
N1 N2 1.349(3) . ?
N3 N4 1.357(3) . ?
C1A C2A 1.3900 . ?
C1A C6A 1.3900 . ?
C1A C7A 1.521(9) . ?
C2A C3A 1.3900 . ?
C3A C4A 1.3900 . ?
C4A C5A 1.3900 . ?
C5A C6A 1.3900 . ?
